data_6000092
loop_
_publ_author_name
'Baldinozzi, G.'
'Calvarin, G.'
'Sciau, P.'
'Grebille, D.'
'Suard, E.'

_publ_section_title
;
 Neutron Rietveld refinement of the incommensurate phase of the ordered
 perovskite Pb2CoWO6
;
_journal_issue 4
_journal_name_full 'Acta Crystallographica B'
_journal_page_first 570
_journal_page_last 576
_journal_paper_doi 10.1107/S0108768100000677
_journal_volume 56
_journal_year 2000
_chemical_formula_sum 'Co O6 Pb2 W'
_space_group_name_H-M_alt I2/m
_cell_angle_alpha 90.000
_cell_angle_beta 90.047
_cell_angle_gamma 90.000
_cell_length_a 7.9602
_cell_length_b 5.6779
_cell_length_c 5.6967
_cell_volume 257.47
_cod_database_code 6000092

loop_
_atom_site_label
_atom_site_fract_x
_atom_site_fract_y
_atom_site_fract_z
? ? ? ?
